data_7245695
loop_
_publ_author_name
'Morales-Morales, David'
'Juarez-Garrido, Hugo'
'German-Acacio, Juan Manuel'
'Jaime-Ad\'an, Everardo'
'Barroso-Flores, Joaqu\'in'
'Lara, Victor Hugo'
'Reyes-Martinez, Reyna'
'Toscano, Ruben Alfredo'
'Hernandez Ortega, Simon'

_publ_section_title
;
 Synthesis of a Series of Pd(II) Complexes of the Type
 [Pd(1,10-phen)(SRF)2]&#x00B7;Solvent. An Interesting Case of
 Solvatomorphism
;
_journal_name_full CrystEngComm
_journal_paper_doi 10.1039/D2CE01319C
_journal_year 2022
_chemical_formula_moiety '2(C24 H10 F8 N2 Pd S2), C6 H5 Cl'
_chemical_formula_sum 'C54 H25 Cl F16 N4 Pd2 S4'
_chemical_formula_weight 1410.27
_space_group_crystal_system monoclinic
_space_group_IT_number 14
_space_group_name_Hall '-P 2ybc'
_space_group_name_H-M_alt 'P 1 21/c 1'
_atom_sites_solution_hydrogens geom
_audit_creation_method SHELXL-2018/3
_audit_update_record
;
2022-06-17 deposited with the CCDC.	2022-10-20 downloaded from the CCDC.
;
_cell_angle_alpha 90
_cell_angle_beta 91.256(5)
_cell_angle_gamma 90
_cell_formula_units_Z 4
_cell_length_a 14.327(5)
_cell_length_b 26.002(9)
_cell_length_c 13.617(5)
_cell_measurement_reflns_used 9837
_cell_measurement_temperature 298(2)
_cell_measurement_theta_max 25.37
_cell_measurement_theta_min 2.19
_cell_volume 5072(3)
_computing_cell_refinement 'SMART V 5.625 (Bruker, 1999)'
_computing_data_collection 'SMART V 5.625 (Bruker, 1999)'
_computing_data_reduction 'SAINT V 7.34A (Bruker, 2006)'
_computing_molecular_graphics 'SHELXTL V 6.12 (Sheldrick, 2000)'
_computing_publication_material 'SHELXTL V 6.12 (Sheldrick, 2000)'
_computing_structure_refinement 'SHELXL-2018/3 (Sheldrick, 2018)'
_computing_structure_solution 'SHELXTL V 6.12 (Sheldrick, 2000)'
_diffrn_ambient_temperature 298(2)
_diffrn_detector_area_resol_mean 0.661
_diffrn_measured_fraction_theta_full 1.000
_diffrn_measured_fraction_theta_max 0.989
_diffrn_measurement_device_type 'Bruker Smart Apex CCD diffractometer 01-670'
_diffrn_measurement_method \w-scans
_diffrn_radiation_type MoK\a
_diffrn_radiation_wavelength 0.71073
_diffrn_reflns_av_R_equivalents 0.0421
_diffrn_reflns_av_unetI/netI 0.0330
_diffrn_reflns_Laue_measured_fraction_full 1.000
_diffrn_reflns_Laue_measured_fraction_max 0.989
_diffrn_reflns_limit_h_max 17
_diffrn_reflns_limit_h_min -17
_diffrn_reflns_limit_k_max 31
_diffrn_reflns_limit_k_min -31
_diffrn_reflns_limit_l_max 16
_diffrn_reflns_limit_l_min -16
_diffrn_reflns_number 55026
_diffrn_reflns_point_group_measured_fraction_full 1.000
_diffrn_reflns_point_group_measured_fraction_max 0.989
_diffrn_reflns_theta_full 25.242
_diffrn_reflns_theta_max 25.649
_diffrn_reflns_theta_min 1.623
_exptl_absorpt_coefficient_mu 1.030
_exptl_absorpt_correction_T_max 0.7452
_exptl_absorpt_correction_T_min 0.6579
_exptl_absorpt_correction_type multi-scan
_exptl_absorpt_process_details
; 
 SADABS 2016/2: Krause, L., Herbst-Irmer, R., Sheldrick G.M. & Stalke D., 
 J. Appl. Cryst. 48 (2015) 3-10 
;
_exptl_crystal_colour red
_exptl_crystal_density_diffrn 1.847
_exptl_crystal_description prism
_exptl_crystal_F_000 2776
_exptl_crystal_size_max 0.284
_exptl_crystal_size_mid 0.126
_exptl_crystal_size_min 0.094
_refine_diff_density_max 0.502
_refine_diff_density_min -0.456
_refine_diff_density_rms 0.067
_refine_ls_extinction_method none
_refine_ls_goodness_of_fit_ref 1.010
_refine_ls_hydrogen_treatment constr
_refine_ls_matrix_type full
_refine_ls_number_parameters 794
_refine_ls_number_reflns 9498
_refine_ls_number_restraints 389
_refine_ls_restrained_S_all 1.033
_refine_ls_R_factor_all 0.0548
_refine_ls_R_factor_gt 0.0368
_refine_ls_shift/su_max 0.003
_refine_ls_shift/su_mean 0.000
_refine_ls_structure_factor_coef Fsqd
_refine_ls_weighting_details 'w=1/[\s^2^(Fo^2^)+(0.0438P)^2^+3.5715P] where P=(Fo^2^+2Fc^2^)/3'
_refine_ls_weighting_scheme calc
_refine_ls_wR_factor_gt 0.0872
_refine_ls_wR_factor_ref 0.0960
_reflns_Friedel_coverage 0.000
_reflns_number_gt 7182
_reflns_number_total 9498
_reflns_threshold_expression 'I > 2\s(I)'
_cod_data_source_file d2ce01319c2.cif
_cod_data_source_block Compound-3
_cod_original_sg_symbol_H-M 'P 21/c'
_cod_database_code 7245695
_shelx_shelxl_version_number 2018/3
_shelx_space_group_comment
; 
The symmetry employed for this shelxl refinement is uniquely defined 
by the following loop, which should always be used as a source of 
symmetry information in preference to the above space-group names. 
They are only intended as comments. 
;
_shelx_estimated_absorpt_t_min 0.758
_shelx_estimated_absorpt_t_max 0.909

loop_
_space_group_symop_operation_xyz
'x, y, z'
'-x, y+1/2, -z+1/2'
'-x, -y, -z'
'x, -y-1/2, z-1/2'

loop_
_atom_site_label
_atom_site_type_symbol
_atom_site_fract_x
_atom_site_fract_y
_atom_site_fract_z
_atom_site_U_iso_or_equiv
_atom_site_adp_type
_atom_site_occupancy
_atom_site_site_symmetry_order
_atom_site_calc_flag
_atom_site_refinement_flags_posn
_atom_site_refinement_flags_adp
_atom_site_refinement_flags_occupancy
_atom_site_disorder_assembly
_atom_site_disorder_group
Pd1 Pd 0.15799(2) 0.62210(2) 0.35784(2) 0.04738(9) Uani 1 1 d . . . . .
S101 S 0.15906(7) 0.70530(4) 0.41423(8) 0.0589(3) Uani 1 1 d . . . . .
S102 S 0.18654(7) 0.65002(4) 0.20185(8) 0.0650(3) Uani 1 1 d . . . . .
C101 C 0.0485(3) 0.73155(13) 0.3908(3) 0.0487(8) Uani 1 1 d . . . . .
C102 C -0.0346(3) 0.70420(13) 0.3780(3) 0.0510(9) Uani 1 1 d . . . . .
C103 C -0.1191(3) 0.72771(16) 0.3622(3) 0.0634(10) Uani 1 1 d . . . . .
C104 C -0.1278(3) 0.78007(18) 0.3585(3) 0.0722(12) Uani 1 1 d . . . . .
H104 H -0.185343 0.795936 0.347869 0.087 Uiso 1 1 calc R U . . .
C105 C -0.0477(4) 0.80767(15) 0.3712(3) 0.0719(12) Uani 1 1 d . . . . .
C106 C 0.0375(3) 0.78530(14) 0.3860(3) 0.0620(10) Uani 1 1 d . . . . .
F101 F -0.03293(15) 0.65233(8) 0.38171(18) 0.0673(6) Uani 1 1 d . . . . .
F102 F -0.19491(17) 0.69733(11) 0.3488(2) 0.0938(8) Uani 1 1 d . . . . .
F103 F -0.0512(2) 0.85987(9) 0.3691(2) 0.1103(10) Uani 1 1 d . . . . .
F104 F 0.1136(2) 0.81494(9) 0.3967(2) 0.0898(8) Uani 1 1 d . . . . .
C107 C 0.0803(3) 0.67982(15) 0.1670(3) 0.0560(9) Uani 1 1 d . . . . .
C108 C -0.0001(3) 0.65135(15) 0.1500(3) 0.0659(11) Uani 1 1 d . . . . .
C109 C -0.0837(3) 0.67460(18) 0.1248(4) 0.0764(13) Uani 1 1 d . . . . .
C110 C -0.0915(3) 0.72688(18) 0.1154(3) 0.0709(12) Uani 1 1 d . . . . .
H110 H -0.148034 0.742341 0.098066 0.085 Uiso 1 1 calc R U . . .
C111 C -0.0131(3) 0.75518(15) 0.1324(3) 0.0614(10) Uani 1 1 d . . . . .
C112 C 0.0717(3) 0.73274(15) 0.1565(3) 0.0580(10) Uani 1 1 d . . . . .
F105 F 0.00123(19) 0.59989(9) 0.1602(2) 0.0920(8) Uani 1 1 d . . . . .
F106 F -0.1590(2) 0.64424(12) 0.1101(3) 0.1256(13) Uani 1 1 d . . . . .
F107 F -0.01805(19) 0.80700(9) 0.1258(2) 0.0847(8) Uani 1 1 d . . . . .
F108 F 0.14531(17) 0.76340(9) 0.17436(19) 0.0805(7) Uani 1 1 d . . . . .
N113 N 0.14289(19) 0.58981(10) 0.4980(2) 0.0457(7) Uani 1 1 d . . . . .
C114 C 0.1423(3) 0.61297(14) 0.5842(3) 0.0564(9) Uani 1 1 d . . . . .
H114 H 0.149561 0.648491 0.586591 0.068 Uiso 1 1 calc R U . . .
C115 C 0.1312(3) 0.58598(16) 0.6722(3) 0.0648(11) Uani 1 1 d . . . . .
H115 H 0.131389 0.603460 0.731750 0.078 Uiso 1 1 calc R U . . .
C116 C 0.1200(3) 0.53424(16) 0.6699(3) 0.0631(10) Uani 1 1 d . . . . .
H116 H 0.111777 0.516147 0.728014 0.076 Uiso 1 1 calc R U . . .
C117 C 0.1107(3) 0.45356(15) 0.5693(3) 0.0631(10) Uani 1 1 d . . . . .
H117 H 0.101599 0.433556 0.624876 0.076 Uiso 1 1 calc R U . . .
C118 C 0.1137(3) 0.43061(15) 0.4821(3) 0.0611(10) Uani 1 1 d . . . . .
H118 H 0.107106 0.395083 0.478282 0.073 Uiso 1 1 calc R U . . .
C119 C 0.1297(3) 0.43759(15) 0.2999(3) 0.0634(11) Uani 1 1 d . . . . .
H119 H 0.122809 0.402281 0.291520 0.076 Uiso 1 1 calc R U . . .
C120 C 0.1425(3) 0.46845(16) 0.2211(3) 0.0676(11) Uani 1 1 d . . . . .
H120 H 0.144345 0.454373 0.158362 0.081 Uiso 1 1 calc R U . . .
C121 C 0.1529(3) 0.52144(15) 0.2342(3) 0.0614(10) Uani 1 1 d . . . . .
H121 H 0.161470 0.541984 0.179247 0.074 Uiso 1 1 calc R U . . .
N122 N 0.15117(19) 0.54354(11) 0.3213(2) 0.0485(7) Uani 1 1 d . . . . .
C123 C 0.1338(2) 0.53744(12) 0.4951(3) 0.0442(8) Uani 1 1 d . . . . .
C124 C 0.1209(2) 0.50809(14) 0.5803(3) 0.0519(9) Uani 1 1 d . . . . .
C125 C 0.1268(2) 0.45934(13) 0.3944(3) 0.0507(9) Uani 1 1 d . . . . .
C126 C 0.1368(2) 0.51319(12) 0.4017(3) 0.0440(8) Uani 1 1 d . . . . .
Pd2 Pd 0.35194(2) 0.38315(2) 0.34088(2) 0.05079(9) Uani 1 1 d . . . . .
S201 S 0.31582(7) 0.30017(4) 0.38157(10) 0.0702(3) Uani 1 1 d . . . . .
S202 S 0.35380(8) 0.36055(4) 0.17782(9) 0.0689(3) Uani 1 1 d . . . . .
C201 C 0.4200(3) 0.26527(13) 0.3933(3) 0.0529(9) Uani 1 1 d . . . . .
C202 C 0.5075(3) 0.28579(14) 0.4099(3) 0.0577(9) Uani 1 1 d . . . . .
C203 C 0.5865(3) 0.25641(19) 0.4177(3) 0.0689(11) Uani 1 1 d . . . . .
C204 C 0.5826(4) 0.2036(2) 0.4097(4) 0.0842(15) Uani 1 1 d . . . . .
H204 H 0.636038 0.183388 0.415094 0.101 Uiso 1 1 calc R U . . .
C205 C 0.4966(4) 0.18252(17) 0.3935(4) 0.0842(14) Uani 1 1 d . . . . .
C206 C 0.4163(3) 0.21159(15) 0.3858(3) 0.0678(11) Uani 1 1 d . . . . .
F201 F 0.51808(16) 0.33739(8) 0.41990(19) 0.0753(7) Uani 1 1 d . . . . .
F202 F 0.66878(19) 0.28034(13) 0.4324(2) 0.1088(10) Uani 1 1 d . . . . .
F203 F 0.4881(3) 0.13083(10) 0.3850(3) 0.1348(14) Uani 1 1 d . . . . .
F204 F 0.3350(2) 0.18814(9) 0.3693(3) 0.1039(10) Uani 1 1 d . . . . .
C207 C 0.4587(3) 0.32517(15) 0.1756(3) 0.0566(9) Uani 1 1 d . . . . .
C208 C 0.5451(3) 0.34776(15) 0.1931(3) 0.0622(10) Uani 1 1 d . . . . .
C209 C 0.6266(3) 0.32033(19) 0.1947(3) 0.0715(12) Uani 1 1 d . . . . .
C210 C 0.6269(3) 0.26820(19) 0.1779(3) 0.0769(13) Uani 1 1 d . . . . .
H210 H 0.682127 0.249398 0.179542 0.092 Uiso 1 1 calc R U . . .
C211 C 0.5426(4) 0.24503(17) 0.1586(3) 0.0709(12) Uani 1 1 d . . . . .
C212 C 0.4607(3) 0.27224(16) 0.1571(3) 0.0637(11) Uani 1 1 d . . . . .
F205 F 0.54922(17) 0.39854(9) 0.2124(2) 0.0828(7) Uani 1 1 d . . . . .
F206 F 0.70701(18) 0.34518(12) 0.2161(3) 0.1071(10) Uani 1 1 d . . . . .
F207 F 0.5387(2) 0.19381(10) 0.1425(2) 0.0994(9) Uani 1 1 d . . . . .
F208 F 0.38014(18) 0.24690(10) 0.1395(2) 0.0867(8) Uani 1 1 d . . . . .
N213 N 0.3526(2) 0.41039(12) 0.4852(3) 0.0587(8) Uani 1 1 d . . . . .
C214 C 0.3439(3) 0.3844(2) 0.5683(4) 0.0785(13) Uani 1 1 d . . . . .
H214 H 0.336544 0.348888 0.566241 0.094 Uiso 1 1 calc R U . . .
C215 C 0.3456(4) 0.4100(3) 0.6598(4) 0.1020(19) Uani 1 1 d . . . . .
H215 H 0.340534 0.391523 0.717911 0.122 Uiso 1 1 calc R U . . .
C216 C 0.3547(4) 0.4622(3) 0.6619(5) 0.103(2) Uani 1 1 d . . . . .
H216 H 0.354851 0.478913 0.722217 0.123 Uiso 1 1 calc R U . . .
C217 C 0.3742(3) 0.5468(2) 0.5720(5) 0.0959(19) Uani 1 1 d . . . . .
H217 H 0.375680 0.566076 0.629487 0.115 Uiso 1 1 calc R U . . .
C218 C 0.3819(4) 0.5706(2) 0.4854(5) 0.0967(18) Uani 1 1 d . . . . .
H218 H 0.385728 0.606289 0.484564 0.116 Uiso 1 1 calc R U . . .
C219 C 0.3958(3) 0.56694(18) 0.3048(5) 0.0883(16) Uani 1 1 d . . . . .
H219 H 0.402978 0.602404 0.300268 0.106 Uiso 1 1 calc R U . . .
C220 C 0.3966(4) 0.53813(18) 0.2229(5) 0.0931(16) Uani 1 1 d . . . . .
H220 H 0.404330 0.553361 0.161841 0.112 Uiso 1 1 calc R U . . .
C221 C 0.3858(3) 0.48528(16) 0.2310(4) 0.0742(12) Uani 1 1 d . . . . .
H221 H 0.386656 0.465696 0.173842 0.089 Uiso 1 1 calc R U . . .
N222 N 0.3744(2) 0.46114(11) 0.3158(3) 0.0577(8) Uani 1 1 d . . . . .
C223 C 0.3635(2) 0.46299(15) 0.4895(3) 0.0611(11) Uani 1 1 d . . . . .
C224 C 0.3636(3) 0.4909(2) 0.5778(4) 0.0829(15) Uani 1 1 d . . . . .
C225 C 0.3844(3) 0.54420(16) 0.3968(4) 0.0749(14) Uani 1 1 d . . . . .
C226 C 0.3738(2) 0.48932(14) 0.3985(3) 0.0586(10) Uani 1 1 d . . . . .
Cl1 Cl 0.0850(4) 0.5509(2) 0.9390(4) 0.172(2) Uani 0.513(4) 1 d D U P A 1
C301 C 0.1952(5) 0.5251(4) 0.9472(9) 0.126(2) Uani 0.513(4) 1 d D U P A 1
C302 C 0.2033(7) 0.4731(4) 0.943(3) 0.130(2) Uani 0.513(4) 1 d D U P A 1
H302 H 0.150452 0.452594 0.935678 0.156 Uiso 0.513(4) 1 calc R U P A 1
C303 C 0.2906(9) 0.4513(4) 0.9481(10) 0.139(2) Uani 0.513(4) 1 d D U P A 1
H303 H 0.298190 0.416056 0.939777 0.167 Uiso 0.513(4) 1 calc R U P A 1
C304 C 0.3659(8) 0.4823(5) 0.9659(14) 0.150(3) Uani 0.513(4) 1 d D U P A 1
H304 H 0.422765 0.467706 0.984985 0.181 Uiso 0.513(4) 1 calc R U P A 1
C305 C 0.3587(7) 0.5345(5) 0.9561(10) 0.143(2) Uani 0.513(4) 1 d D U P A 1
H305 H 0.411992 0.554675 0.951055 0.171 Uiso 0.513(4) 1 calc R U P A 1
C306 C 0.2717(8) 0.5566(4) 0.954(3) 0.132(2) Uani 0.513(4) 1 d D U P A 1
H306 H 0.264936 0.592118 0.956568 0.158 Uiso 0.513(4) 1 calc R U P A 1
Cl2 Cl 0.4051(4) 0.4799(3) 0.9404(5) 0.210(3) Uani 0.487(4) 1 d D U P A 2
C401 C 0.2938(5) 0.5042(4) 0.9476(10) 0.132(2) Uani 0.487(4) 1 d D U P A 2
C402 C 0.2860(7) 0.5563(4) 0.958(3) 0.131(2) Uani 0.487(4) 1 d D U P A 2
H402 H 0.338983 0.576936 0.962933 0.157 Uiso 0.487(4) 1 calc R U P A 2
C403 C 0.1991(9) 0.5775(4) 0.9607(10) 0.131(2) Uani 0.487(4) 1 d D U P A 2
H403 H 0.192069 0.613064 0.961465 0.157 Uiso 0.487(4) 1 calc R U P A 2
C404 C 0.1226(8) 0.5466(5) 0.9623(16) 0.141(3) Uani 0.487(4) 1 d D U P A 2
H404 H 0.064527 0.560733 0.975455 0.169 Uiso 0.487(4) 1 calc R U P A 2
C405 C 0.1299(7) 0.4952(5) 0.9450(10) 0.138(2) Uani 0.487(4) 1 d D U P A 2
H405 H 0.076915 0.475385 0.932566 0.166 Uiso 0.487(4) 1 calc R U P A 2
C406 C 0.2173(8) 0.4731(4) 0.946(3) 0.134(2) Uani 0.487(4) 1 d D U P A 2
H406 H 0.223965 0.437558 0.946380 0.161 Uiso 0.487(4) 1 calc R U P A 2

loop_
_atom_site_aniso_label
_atom_site_aniso_U_11
_atom_site_aniso_U_22
_atom_site_aniso_U_33
_atom_site_aniso_U_23
_atom_site_aniso_U_13
_atom_site_aniso_U_12
Pd1 0.04568(16) 0.04344(15) 0.05300(17) 0.00828(12) 0.00042(12) 0.00322(11)
S101 0.0562(6) 0.0450(5) 0.0751(7) 0.0064(5) -0.0100(5) -0.0062(4)
S102 0.0568(6) 0.0742(7) 0.0645(6) 0.0232(5) 0.0098(5) 0.0093(5)
C101 0.063(2) 0.0413(18) 0.0422(19) 0.0070(15) 0.0020(17) 0.0000(16)
C102 0.058(2) 0.0428(19) 0.053(2) 0.0067(16) 0.0097(17) -0.0030(17)
C103 0.058(2) 0.068(3) 0.064(3) 0.003(2) 0.009(2) 0.004(2)
C104 0.072(3) 0.077(3) 0.068(3) 0.005(2) 0.002(2) 0.025(2)
C105 0.100(4) 0.046(2) 0.069(3) 0.009(2) 0.002(3) 0.020(2)
C106 0.080(3) 0.046(2) 0.060(2) 0.0088(18) 0.001(2) -0.004(2)
F101 0.0577(13) 0.0454(12) 0.0993(17) 0.0091(11) 0.0109(12) -0.0092(10)
F102 0.0519(14) 0.103(2) 0.126(2) 0.0052(18) 0.0076(15) -0.0035(14)
F103 0.151(3) 0.0491(14) 0.130(3) 0.0092(15) -0.014(2) 0.0310(17)
F104 0.103(2) 0.0437(13) 0.122(2) 0.0061(13) -0.0123(17) -0.0181(13)
C107 0.058(2) 0.063(2) 0.047(2) 0.0133(18) 0.0030(18) 0.0045(19)
C108 0.071(3) 0.053(2) 0.073(3) -0.003(2) -0.003(2) 0.006(2)
C109 0.059(3) 0.071(3) 0.098(4) -0.019(3) -0.016(2) 0.006(2)
C110 0.069(3) 0.077(3) 0.066(3) 0.000(2) -0.011(2) 0.024(2)
C111 0.079(3) 0.057(2) 0.049(2) 0.0094(18) 0.007(2) 0.012(2)
C112 0.066(3) 0.059(2) 0.049(2) 0.0146(18) 0.0043(19) 0.001(2)
F105 0.0799(17) 0.0547(14) 0.141(3) -0.0117(15) -0.0146(17) 0.0033(13)
F106 0.0692(19) 0.092(2) 0.214(4) -0.039(2) -0.036(2) 0.0018(16)
F107 0.102(2) 0.0605(15) 0.0923(19) 0.0252(13) 0.0107(15) 0.0162(13)
F108 0.0762(16) 0.0700(15) 0.0955(19) 0.0323(13) 0.0019(14) -0.0130(13)
N113 0.0419(16) 0.0421(15) 0.0530(18) 0.0018(13) -0.0003(13) 0.0039(12)
C114 0.060(2) 0.048(2) 0.061(2) -0.0046(18) 0.0000(19) 0.0050(17)
C115 0.074(3) 0.070(3) 0.051(2) -0.005(2) 0.002(2) -0.001(2)
C116 0.069(3) 0.066(3) 0.055(2) 0.011(2) 0.005(2) -0.001(2)
C117 0.064(3) 0.054(2) 0.072(3) 0.017(2) 0.002(2) -0.0075(19)
C118 0.060(2) 0.042(2) 0.081(3) 0.0076(19) 0.003(2) -0.0056(17)
C119 0.062(2) 0.047(2) 0.081(3) -0.011(2) -0.005(2) 0.0013(18)
C120 0.074(3) 0.065(3) 0.064(3) -0.015(2) -0.004(2) 0.010(2)
C121 0.063(2) 0.064(2) 0.057(2) 0.003(2) 0.003(2) 0.013(2)
N122 0.0452(16) 0.0490(16) 0.0514(18) 0.0001(14) 0.0005(13) 0.0075(13)
C123 0.0328(16) 0.0434(18) 0.056(2) 0.0051(16) -0.0009(15) 0.0007(14)
C124 0.044(2) 0.052(2) 0.059(2) 0.0103(18) 0.0016(17) -0.0020(16)
C125 0.0383(18) 0.0465(19) 0.067(2) -0.0017(18) -0.0011(17) 0.0003(15)
C126 0.0340(17) 0.0420(18) 0.056(2) 0.0035(16) -0.0004(15) 0.0037(14)
Pd2 0.04820(17) 0.03853(15) 0.0657(2) 0.00090(12) 0.00369(14) 0.00079(12)
S201 0.0512(6) 0.0441(5) 0.1155(9) 0.0088(5) 0.0056(6) -0.0037(4)
S202 0.0653(7) 0.0701(7) 0.0710(7) -0.0080(5) -0.0075(5) 0.0026(5)
C201 0.059(2) 0.0425(19) 0.058(2) -0.0014(16) 0.0055(18) -0.0004(17)
C202 0.061(2) 0.053(2) 0.059(2) -0.0048(18) -0.0032(19) 0.0014(19)
C203 0.056(3) 0.087(3) 0.063(3) -0.002(2) -0.005(2) 0.004(2)
C204 0.088(4) 0.086(3) 0.079(3) 0.000(3) 0.006(3) 0.043(3)
C205 0.105(4) 0.050(2) 0.098(4) -0.001(2) 0.019(3) 0.020(3)
C206 0.071(3) 0.050(2) 0.083(3) -0.005(2) 0.010(2) 0.001(2)
F201 0.0655(15) 0.0584(14) 0.1014(19) -0.0132(13) -0.0152(13) -0.0108(11)
F202 0.0601(16) 0.149(3) 0.116(2) -0.008(2) -0.0209(16) 0.0061(18)
F203 0.165(3) 0.0498(16) 0.191(4) -0.0083(19) 0.027(3) 0.0311(18)
F204 0.094(2) 0.0490(14) 0.169(3) -0.0102(16) 0.0079(19) -0.0201(14)
C207 0.058(2) 0.061(2) 0.050(2) -0.0053(18) 0.0040(18) -0.0042(19)
C208 0.066(3) 0.057(2) 0.063(3) -0.0096(19) 0.010(2) -0.011(2)
C209 0.055(3) 0.090(3) 0.071(3) -0.007(2) 0.012(2) -0.007(2)
C210 0.076(3) 0.086(3) 0.070(3) -0.006(2) 0.016(2) 0.019(3)
C211 0.089(3) 0.065(3) 0.060(3) -0.012(2) 0.014(2) 0.009(2)
C212 0.073(3) 0.063(2) 0.056(2) -0.0126(19) 0.008(2) -0.010(2)
F205 0.0767(17) 0.0620(14) 0.110(2) -0.0103(14) 0.0053(15) -0.0172(12)
F206 0.0598(16) 0.122(2) 0.140(3) -0.009(2) 0.0066(17) -0.0185(16)
F207 0.135(3) 0.0634(16) 0.100(2) -0.0249(14) 0.0092(18) 0.0137(16)
F208 0.0838(18) 0.0745(16) 0.102(2) -0.0333(14) 0.0014(15) -0.0211(14)
N213 0.0499(18) 0.0580(19) 0.068(2) -0.0009(16) 0.0013(16) 0.0104(15)
C214 0.065(3) 0.099(4) 0.072(3) 0.011(3) 0.006(2) 0.018(2)
C215 0.084(4) 0.153(6) 0.069(4) 0.015(4) -0.005(3) 0.030(4)
C216 0.074(3) 0.141(6) 0.092(4) -0.040(4) -0.019(3) 0.032(4)
C217 0.061(3) 0.091(4) 0.134(5) -0.071(4) -0.027(3) 0.012(3)
C218 0.070(3) 0.070(3) 0.149(6) -0.034(4) -0.019(4) 0.004(3)
C219 0.065(3) 0.048(3) 0.152(5) 0.021(3) 0.002(3) -0.010(2)
C220 0.094(4) 0.060(3) 0.125(5) 0.027(3) 0.008(3) -0.006(3)
C221 0.070(3) 0.058(2) 0.095(3) 0.019(2) 0.006(2) -0.002(2)
N222 0.0511(18) 0.0404(16) 0.082(2) 0.0028(16) 0.0028(16) -0.0007(14)
C223 0.0349(19) 0.063(2) 0.085(3) -0.023(2) -0.0062(19) 0.0099(17)
C224 0.050(3) 0.110(4) 0.088(4) -0.029(3) -0.019(2) 0.015(3)
C225 0.042(2) 0.052(2) 0.130(4) -0.021(3) -0.009(2) 0.0002(18)
C226 0.0365(19) 0.046(2) 0.093(3) -0.002(2) -0.0020(19) 0.0006(16)
Cl1 0.197(4) 0.209(4) 0.110(4) 0.005(3) 0.009(3) 0.059(3)
C301 0.188(4) 0.119(4) 0.072(4) -0.002(4) 0.003(5) 0.016(3)
C302 0.201(5) 0.113(4) 0.076(4) -0.002(4) 0.000(6) 0.007(4)
C303 0.207(6) 0.129(5) 0.081(5) 0.002(5) -0.003(6) 0.021(4)
C304 0.197(6) 0.158(5) 0.096(6) 0.003(6) 0.003(7) 0.027(5)
C305 0.193(5) 0.148(5) 0.087(5) 0.009(5) 0.005(6) 0.009(5)
C306 0.197(5) 0.119(4) 0.079(4) 0.006(4) 0.003(6) 0.004(4)
Cl2 0.213(4) 0.289(6) 0.128(4) 0.009(4) 0.033(4) 0.103(4)
C401 0.188(5) 0.128(4) 0.080(4) 0.004(4) 0.003(5) 0.024(3)
C402 0.192(5) 0.122(4) 0.079(4) 0.005(4) 0.003(6) 0.005(4)
C403 0.197(6) 0.121(5) 0.073(4) 0.007(5) 0.001(6) 0.020(4)
C404 0.190(6) 0.149(5) 0.082(6) -0.003(6) -0.007(7) 0.020(5)
C405 0.196(5) 0.141(5) 0.077(5) 0.000(5) -0.004(6) 0.001(4)
C406 0.210(5) 0.115(4) 0.076(4) -0.003(4) -0.001(6) 0.008(4)

loop_
_atom_type_symbol
_atom_type_description
_atom_type_scat_dispersion_real
_atom_type_scat_dispersion_imag
_atom_type_scat_source
C C 0.0033 0.0016 'International Tables Vol C Tables 4.2.6.8 and 6.1.1.4'
H H 0.0000 0.0000 'International Tables Vol C Tables 4.2.6.8 and 6.1.1.4'
N N 0.0061 0.0033 'International Tables Vol C Tables 4.2.6.8 and 6.1.1.4'
F F 0.0171 0.0103 'International Tables Vol C Tables 4.2.6.8 and 6.1.1.4'
S S 0.1246 0.1234 'International Tables Vol C Tables 4.2.6.8 and 6.1.1.4'
Cl Cl 0.1484 0.1585 'International Tables Vol C Tables 4.2.6.8 and 6.1.1.4'
Pd Pd -0.9988 1.0072 'International Tables Vol C Tables 4.2.6.8 and 6.1.1.4'

loop_
_geom_angle_atom_site_label_1
_geom_angle_atom_site_label_2
_geom_angle_atom_site_label_3
_geom_angle
_geom_angle_site_symmetry_1
_geom_angle_site_symmetry_3
_geom_angle_publ_flag
N113 Pd1 N122 79.71(11) . . ?
N113 Pd1 S102 173.47(8) . . ?
N122 Pd1 S102 95.56(9) . . ?
N113 Pd1 S101 94.18(8) . . ?
N122 Pd1 S101 173.67(9) . . ?
S102 Pd1 S101 90.66(4) . . ?
C101 S101 Pd1 107.92(12) . . ?
C107 S102 Pd1 102.61(12) . . ?
C102 C101 C106 114.0(3) . . ?
C102 C101 S101 126.2(3) . . ?
C106 C101 S101 119.8(3) . . ?
F101 C102 C103 117.8(3) . . ?
F101 C102 C101 119.4(3) . . ?
C103 C102 C101 122.8(3) . . ?
F102 C103 C104 120.2(4) . . ?
F102 C103 C102 117.7(4) . . ?
C104 C103 C102 122.0(4) . . ?
C105 C104 C103 116.3(4) . . ?
F103 C105 C104 119.6(4) . . ?
F103 C105 C106 117.5(4) . . ?
C104 C105 C106 122.9(4) . . ?
F104 C106 C105 119.6(4) . . ?
F104 C106 C101 118.4(4) . . ?
C105 C106 C101 122.0(4) . . ?
C108 C107 C112 116.2(4) . . ?
C108 C107 S102 121.3(3) . . ?
C112 C107 S102 122.5(3) . . ?
F105 C108 C109 118.2(4) . . ?
F105 C108 C107 120.3(4) . . ?
C109 C108 C107 121.5(4) . . ?
F106 C109 C110 120.2(4) . . ?
F106 C109 C108 117.9(4) . . ?
C110 C109 C108 121.8(4) . . ?
C111 C110 C109 117.1(4) . . ?
F107 C111 C110 119.1(4) . . ?
F107 C111 C112 118.8(4) . . ?
C110 C111 C112 122.1(4) . . ?
F108 C112 C111 118.4(4) . . ?
F108 C112 C107 120.2(4) . . ?
C111 C112 C107 121.3(4) . . ?
C114 N113 C123 118.5(3) . . ?
C114 N113 Pd1 129.0(2) . . ?
C123 N113 Pd1 112.5(2) . . ?
N113 C114 C115 122.4(4) . . ?
C116 C115 C114 119.6(4) . . ?
C115 C116 C124 120.0(4) . . ?
C118 C117 C124 122.1(4) . . ?
C117 C118 C125 121.4(4) . . ?
C120 C119 C125 119.6(4) . . ?
C119 C120 C121 119.9(4) . . ?
N122 C121 C120 122.8(4) . . ?
C121 N122 C126 118.3(3) . . ?
C121 N122 Pd1 129.3(3) . . ?
C126 N122 Pd1 112.2(2) . . ?
N113 C123 C124 122.1(3) . . ?
N113 C123 C126 117.5(3) . . ?
C124 C123 C126 120.4(3) . . ?
C116 C124 C123 117.5(3) . . ?
C116 C124 C117 124.8(4) . . ?
C123 C124 C117 117.8(4) . . ?
C119 C125 C126 117.2(4) . . ?
C119 C125 C118 124.3(3) . . ?
C126 C125 C118 118.5(3) . . ?
N122 C126 C125 122.2(3) . . ?
N122 C126 C123 117.9(3) . . ?
C125 C126 C123 119.9(3) . . ?
N222 Pd2 N213 80.03(13) . . ?
N222 Pd2 S201 173.62(10) . . ?
N213 Pd2 S201 95.06(10) . . ?
N222 Pd2 S202 94.88(10) . . ?
N213 Pd2 S202 174.90(10) . . ?
S201 Pd2 S202 90.03(5) . . ?
C201 S201 Pd2 108.29(13) . . ?
C207 S202 Pd2 100.25(13) . . ?
C202 C201 C206 115.5(4) . . ?
C202 C201 S201 125.8(3) . . ?
C206 C201 S201 118.6(3) . . ?
F201 C202 C203 117.0(4) . . ?
F201 C202 C201 119.9(3) . . ?
C203 C202 C201 123.1(4) . . ?
F202 C203 C202 118.3(4) . . ?
F202 C203 C204 120.5(4) . . ?
C202 C203 C204 121.2(4) . . ?
C205 C204 C203 116.7(4) . . ?
F203 C205 C204 119.5(5) . . ?
F203 C205 C206 117.7(5) . . ?
C204 C205 C206 122.8(4) . . ?
F204 C206 C205 119.2(4) . . ?
F204 C206 C201 120.1(4) . . ?
C205 C206 C201 120.7(4) . . ?
C208 C207 C212 115.1(4) . . ?
C208 C207 S202 122.3(3) . . ?
C212 C207 S202 122.6(3) . . ?
F205 C208 C209 118.3(4) . . ?
F205 C208 C207 118.9(4) . . ?
C209 C208 C207 122.8(4) . . ?
F206 C209 C208 118.6(4) . . ?
F206 C209 C210 120.3(4) . . ?
C208 C209 C210 121.1(4) . . ?
C211 C210 C209 117.4(4) . . ?
F207 C211 C212 118.3(4) . . ?
F207 C211 C210 119.9(4) . . ?
C212 C211 C210 121.8(4) . . ?
F208 C212 C211 118.7(4) . . ?
F208 C212 C207 119.4(4) . . ?
C211 C212 C207 121.8(4) . . ?
C214 N213 C223 118.8(4) . . ?
C214 N213 Pd2 129.1(3) . . ?
C223 N213 Pd2 112.0(3) . . ?
N213 C214 C215 120.8(5) . . ?
C216 C215 C214 119.1(6) . . ?
C215 C216 C224 122.3(5) . . ?
C218 C217 C224 121.2(5) . . ?
C217 C218 C225 122.7(5) . . ?
C220 C219 C225 120.7(4) . . ?
C219 C220 C221 118.9(5) . . ?
N222 C221 C220 123.6(5) . . ?
C221 N222 C226 118.3(4) . . ?
C221 N222 Pd2 128.7(3) . . ?
C226 N222 Pd2 112.9(3) . . ?
N213 C223 C224 123.2(5) . . ?
N213 C223 C226 117.0(4) . . ?
C224 C223 C226 119.8(4) . . ?
C216 C224 C223 115.7(5) . . ?
C216 C224 C217 126.6(5) . . ?
C223 C224 C217 117.7(5) . . ?
C218 C225 C219 125.1(5) . . ?
C218 C225 C226 118.2(5) . . ?
C219 C225 C226 116.7(5) . . ?
N222 C226 C223 118.0(3) . . ?
N222 C226 C225 121.7(4) . . ?
C223 C226 C225 120.3(4) . . ?
C302 C301 C306 121.9(5) . . ?
C302 C301 Cl1 117.7(8) . . ?
C306 C301 Cl1 120.4(8) . . ?
C301 C302 C303 119.2(5) . . ?
C304 C303 C302 118.8(5) . . ?
C303 C304 C305 120.7(6) . . ?
C304 C305 C306 119.0(6) . . ?
C301 C306 C305 118.5(5) . . ?
C406 C401 C402 121.5(5) . . ?
C406 C401 Cl2 121.9(8) . . ?
C402 C401 Cl2 116.6(8) . . ?
C403 C402 C401 118.6(5) . . ?
C404 C403 C402 120.0(5) . . ?
C403 C404 C405 120.8(6) . . ?
C404 C405 C406 118.7(6) . . ?
C401 C406 C405 119.0(6) . . ?

loop_
_geom_bond_atom_site_label_1
_geom_bond_atom_site_label_2
_geom_bond_distance
_geom_bond_site_symmetry_2
_geom_bond_publ_flag
Pd1 N113 2.100(3) . ?
Pd1 N122 2.104(3) . ?
Pd1 S102 2.2902(12) . ?
Pd1 S101 2.2955(12) . ?
S101 C101 1.748(4) . ?
S102 C107 1.764(4) . ?
C101 C102 1.394(5) . ?
C101 C106 1.408(5) . ?
C102 F101 1.350(4) . ?
C102 C103 1.369(5) . ?
C103 F102 1.353(5) . ?
C103 C104 1.368(6) . ?
C104 C105 1.361(6) . ?
C105 F103 1.358(5) . ?
C105 C106 1.363(6) . ?
C106 F104 1.341(5) . ?
C107 C108 1.385(6) . ?
C107 C112 1.389(5) . ?
C108 F105 1.346(5) . ?
C108 C109 1.378(6) . ?
C109 F106 1.349(5) . ?
C109 C110 1.370(6) . ?
C110 C111 1.359(6) . ?
C111 F107 1.352(4) . ?
C111 C112 1.380(6) . ?
C112 F108 1.340(5) . ?
N113 C114 1.319(5) . ?
N113 C123 1.368(4) . ?
C114 C115 1.401(5) . ?
C115 C116 1.355(6) . ?
C116 C124 1.397(5) . ?
C117 C118 1.330(6) . ?
C117 C124 1.433(5) . ?
C118 C125 1.424(5) . ?
C119 C120 1.356(6) . ?
C119 C125 1.408(5) . ?
C120 C121 1.397(5) . ?
C121 N122 1.319(5) . ?
N122 C126 1.368(4) . ?
C123 C124 1.404(5) . ?
C123 C126 1.421(5) . ?
C125 C126 1.411(5) . ?
Pd2 N222 2.083(3) . ?
Pd2 N213 2.089(3) . ?
Pd2 S201 2.2895(12) . ?
Pd2 S202 2.2976(14) . ?
S201 C201 1.751(4) . ?
S202 C207 1.762(4) . ?
C201 C202 1.377(5) . ?
C201 C206 1.401(5) . ?
C202 F201 1.357(4) . ?
C202 C203 1.368(6) . ?
C203 F202 1.344(5) . ?
C203 C204 1.378(6) . ?
C204 C205 1.363(7) . ?
C205 F203 1.354(5) . ?
C205 C206 1.378(6) . ?
C206 F204 1.329(5) . ?
C207 C208 1.386(5) . ?
C207 C212 1.400(5) . ?
C208 F205 1.347(4) . ?
C208 C209 1.369(6) . ?
C209 F206 1.347(5) . ?
C209 C210 1.375(6) . ?
C210 C211 1.370(6) . ?
C211 F207 1.351(5) . ?
C211 C212 1.370(6) . ?
C212 F208 1.347(4) . ?
N213 C214 1.326(5) . ?
N213 C223 1.378(5) . ?
C214 C215 1.413(7) . ?
C215 C216 1.362(8) . ?
C216 C224 1.376(8) . ?
C217 C218 1.338(8) . ?
C217 C224 1.463(8) . ?
C218 C225 1.390(7) . ?
C219 C220 1.344(7) . ?
C219 C225 1.398(7) . ?
C220 C221 1.388(6) . ?
C221 N222 1.328(5) . ?
N222 C226 1.344(5) . ?
C223 C224 1.404(6) . ?
C223 C226 1.426(6) . ?
C225 C226 1.435(5) . ?
Cl1 C301 1.716(4) . ?
C301 C302 1.359(6) . ?
C301 C306 1.369(6) . ?
C302 C303 1.374(7) . ?
C303 C304 1.363(7) . ?
C304 C305 1.368(7) . ?
C305 C306 1.372(7) . ?
Cl2 C401 1.721(4) . ?
C401 C406 1.360(7) . ?
C401 C402 1.369(6) . ?
C402 C403 1.363(7) . ?
C403 C404 1.360(7) . ?
C404 C405 1.361(7) . ?
C405 C406 1.377(7) . ?
